data_7103975
loop_
_publ_author_name
'Vila, St\'ephane'
'Canet, Isabelle'
'Guyot, Jacques'
'Jeminet, Georges'
'Toupet, Lo\"ic'

_publ_section_title
;
 Unusual structure of the dimeric 4-bromocalcimycin--Zn^2+^ complex
;
_journal_coden_ASTM CHCOFS
_journal_issue 4
_journal_name_full
;
 Chemical Communications (Cambridge, United Kingdom)
;
_journal_page_first 516
_journal_page_last 517
_journal_paper_doi 10.1039/b210280n
_journal_year 2003
_chemical_formula_sum 'C60 H80 Br2 N6 O15 Zn'
_chemical_formula_weight 1350.49
_space_group_IT_number 96
_symmetry_cell_setting tetragonal
_symmetry_space_group_name_Hall 'P 4nw 2abw'
_symmetry_space_group_name_H-M 'P 43 21 2'
_atom_sites_solution_hydrogens geom
_atom_sites_solution_primary direct
_atom_sites_solution_secondary difmap
_audit_creation_method SHELXL-97
_cell_angle_alpha 90.00
_cell_angle_beta 90.00
_cell_angle_gamma 90.00
_cell_formula_units_Z 8
_cell_length_a 15.4503(1)
_cell_length_b 15.4503(1)
_cell_length_c 52.1008(4)
_cell_measurement_reflns_used 13040
_cell_measurement_temperature 110(1)
_cell_measurement_theta_max 27.10
_cell_measurement_theta_min 1.0
_cell_volume 12437.07(15)
_computing_cell_refinement 'HKL Scalepack (Otwinowski & Minor 1997)'
_computing_data_collection 'Nonius (1999)'
_computing_data_reduction 'HKL Denzo and Scalepack (Otwinowski & Minor 1997)'
_computing_molecular_graphics 'PLATON_(Spek, 1998)'
_computing_publication_material 'SHELXL-97 (Sheldrick, 1997)'
_computing_structure_refinement 'SHELXL-97 (Sheldrick, 1997)'
_computing_structure_solution 'SIR-97_(Altomare & al., 1998)'
_diffrn_ambient_temperature 293(2)
_diffrn_detector_area_resol_mean 19.24
_diffrn_measured_fraction_theta_full 0.967
_diffrn_measured_fraction_theta_max 0.967
_diffrn_measurement_device_type Nonius_KappaCCD
_diffrn_measurement_method 'Area detector scans'
_diffrn_radiation_monochromator graphite
_diffrn_radiation_source 'fine-focus sealed tube'
_diffrn_radiation_type MoK\a
_diffrn_radiation_wavelength 0.71069
_diffrn_reflns_av_R_equivalents 0.0509
_diffrn_reflns_av_sigmaI/netI 0.1027
_diffrn_reflns_limit_h_max 19
_diffrn_reflns_limit_h_min -19
_diffrn_reflns_limit_k_max 13
_diffrn_reflns_limit_k_min -13
_diffrn_reflns_limit_l_max 66
_diffrn_reflns_limit_l_min -52
_diffrn_reflns_number 22439
_diffrn_reflns_theta_full 27.06
_diffrn_reflns_theta_max 27.06
_diffrn_reflns_theta_min 1.37
_exptl_absorpt_coefficient_mu 1.750
_exptl_absorpt_correction_type none
_exptl_crystal_colour colourless
_exptl_crystal_density_diffrn 1.442
_exptl_crystal_density_method 'not measured'
_exptl_crystal_description block
_exptl_crystal_F_000 5616
_exptl_crystal_size_max 0.35
_exptl_crystal_size_mid 0.22
_exptl_crystal_size_min 0.20
_refine_diff_density_max 2.541
_refine_diff_density_min -2.311
_refine_diff_density_rms 0.118
_refine_ls_abs_structure_details 'Flack H D (1983), Acta Cryst. A39, 876-881'
_refine_ls_abs_structure_Flack 0.075(19)
_refine_ls_extinction_method none
_refine_ls_goodness_of_fit_ref 1.023
_refine_ls_hydrogen_treatment mixed
_refine_ls_matrix_type full
_refine_ls_number_parameters 768
_refine_ls_number_reflns 13040
_refine_ls_number_restraints 0
_refine_ls_restrained_S_all 1.023
_refine_ls_R_factor_all 0.1635
_refine_ls_R_factor_gt 0.0974
_refine_ls_shift/su_max 0.031
_refine_ls_shift/su_mean 0.001
_refine_ls_structure_factor_coef Fsqd
_refine_ls_weighting_details 'calc w=1/[\s^2^(Fo^2^)+(0.1291P)^2^+59.3970P] where P=(Fo^2^+2Fc^2^)/3'
_refine_ls_weighting_scheme calc
_refine_ls_wR_factor_gt 0.2404
_refine_ls_wR_factor_ref 0.2763
_reflns_number_gt 7989
_reflns_number_total 13040
_reflns_threshold_expression >2sigma(I)
_cod_data_source_file b210280n.txt
_cod_data_source_block jem43212
_cod_depositor_comments
;
The following automatic conversions were performed:
'_symmetry_cell_setting' value 'Tetragonal' changed to 'tetragonal'
according to '/home/saulius/struct/CIF-dictionaries/cif_core.dic'
dictionary named 'cif_core.dic' version 2.4.1 from 2010-06-29.

Automatic conversion script
Id: cif_fix_enum 1527 2010-12-29 10:47:43Z saulius 
;
_cod_original_sg_symbol_H-M P43212
_cod_database_code 7103975

loop_
_symmetry_equiv_pos_as_xyz
'x, y, z'
'-x, -y, z+1/2'
'x+1/2, -y+1/2, -z+1/4'
'-x+1/2, y+1/2, -z+3/4'
'-y, -x, -z+1/2'
'y, x, -z'
'y+1/2, -x+1/2, z+1/4'
'-y+1/2, x+1/2, z+3/4'

loop_
_atom_site_label
_atom_site_type_symbol
_atom_site_fract_x
_atom_site_fract_y
_atom_site_fract_z
_atom_site_U_iso_or_equiv
_atom_site_adp_type
_atom_site_occupancy
_atom_site_symmetry_multiplicity
_atom_site_calc_flag
_atom_site_refinement_flags
_atom_site_disorder_assembly
_atom_site_disorder_group
O40 O 1.0021(7) -0.6164(5) 0.59139(16) 0.082(3) Uani 1 1 d . . .
O41 O 0.7524(6) 0.2944(6) 0.46246(17) 0.071(2) Uani 1 1 d . . .
H41 H 0.7869 0.3345 0.4631 0.107 Uiso 1 1 d . . .
C61 C 0.6724(11) 0.3249(12) 0.4521(3) 0.098(5) Uani 1 1 d . . .
H61A H 0.6800 0.3456 0.4347 0.118 Uiso 1 1 calc R . .
H61B H 0.6488 0.3714 0.4625 0.118 Uiso 1 1 calc R . .
C62 C 0.6107(11) 0.2419(11) 0.4528(4) 0.106(5) Uani 1 1 d . . .
H62A H 0.5547 0.2570 0.4463 0.159 Uiso 1 1 calc R . .
H62B H 0.6053 0.2218 0.4702 0.159 Uiso 1 1 calc R . .
H62C H 0.6353 0.1968 0.4424 0.159 Uiso 1 1 calc R . .
Br1 Br 0.33193(7) -0.10072(7) 0.59012(2) 0.0576(3) Uani 1 1 d . . .
Br31 Br 1.20722(13) 0.1260(2) 0.54393(12) 0.273(3) Uani 1 1 d . A .
Zn1 Zn 0.71918(7) 0.12766(7) 0.52927(2) 0.0365(3) Uani 1 1 d . . .
O1 O 0.6358(4) 0.0414(4) 0.51336(12) 0.0434(16) Uani 1 1 d . . .
O2 O 0.5461(5) -0.0626(5) 0.50501(13) 0.064(2) Uani 1 1 d . . .
O3 O 0.5963(4) 0.1085(4) 0.60464(12) 0.0402(15) Uani 1 1 d . . .
O4 O 0.6078(4) 0.3022(4) 0.60362(12) 0.0405(16) Uani 1 1 d . . .
O5 O 0.5411(4) 0.3796(4) 0.57077(13) 0.0432(16) Uani 1 1 d . . .
O6 O 0.6184(4) 0.2306(4) 0.52567(12) 0.0420(15) Uani 1 1 d . . .
O7 O 0.7670(5) 0.1530(4) 0.49224(13) 0.0458(17) Uani 1 1 d . . .
O31 O 0.7979(4) 0.2217(4) 0.54225(15) 0.0509(18) Uani 1 1 d . . .
O32 O 0.9023(6) 0.3160(6) 0.5378(3) 0.110(4) Uani 1 1 d . . .
O33 O 0.9241(6) -0.0625(5) 0.53117(17) 0.070(2) Uani 1 1 d . A .
O34 O 0.7798(4) -0.1430(4) 0.57292(13) 0.0448(16) Uani 1 1 d . A .
O35 O 0.8816(4) -0.2337(4) 0.59365(13) 0.0418(16) Uani 1 1 d . A .
O36 O 1.0275(5) -0.2355(5) 0.54503(15) 0.057(2) Uani 1 1 d . A .
N1 N 0.4131(5) -0.0957(6) 0.53654(17) 0.052(2) Uani 1 1 d . . .
H1 H 0.4282 -0.1473 0.5323 0.063 Uiso 1 1 calc R . .
N2 N 0.6519(5) 0.1023(5) 0.56453(14) 0.0344(17) Uani 1 1 d . . .
N3 N 0.7219(7) 0.3800(6) 0.52118(17) 0.055(2) Uani 1 1 d . . .
H3 H 0.7528 0.3341 0.5230 0.066 Uiso 1 1 calc R . .
N31 N 1.0656(8) 0.2630(9) 0.5435(3) 0.113(5) Uani 1 1 d . . .
H31 H 1.0215 0.3018 0.5433 0.135 Uiso 1 1 d . . .
N32 N 0.8288(5) 0.0437(5) 0.53378(15) 0.0410(19) Uani 1 1 d . A .
N33 N 0.9981(7) -0.4145(6) 0.54520(18) 0.064(3) Uani 1 1 d . A .
H33 H 1.0037 -0.3956 0.5298 0.077 Uiso 1 1 calc R . .
C1 C 0.5753(7) -0.0065(6) 0.5194(2) 0.051(3) Uani 1 1 d . . .
C2 C 0.5374(6) -0.0002(6) 0.54571(19) 0.041(2) Uani 1 1 d . . .
C3 C 0.4602(6) -0.0442(6) 0.55434(19) 0.041(2) Uani 1 1 d . . .
C4 C 0.4313(6) -0.0378(6) 0.57985(18) 0.037(2) Uani 1 1 d . . .
C5 C 0.4695(6) 0.0119(6) 0.59787(18) 0.038(2) Uani 1 1 d . . .
H5 H 0.4481 0.0163 0.6145 0.046 Uiso 1 1 calc R . .
C6 C 0.5440(6) 0.0568(6) 0.58970(18) 0.036(2) Uani 1 1 d . . .
C7 C 0.5787(6) 0.0496(6) 0.56543(18) 0.036(2) Uani 1 1 d . . .
C8 C 0.6590(6) 0.1361(6) 0.58774(17) 0.036(2) Uani 1 1 d . . .
C9 C 0.7204(6) 0.1997(5) 0.5974(2) 0.039(2) Uani 1 1 d . . .
H9A H 0.7766 0.1906 0.5896 0.046 Uiso 1 1 calc R . .
H9B H 0.7266 0.1933 0.6159 0.046 Uiso 1 1 calc R . .
C10 C 0.6873(6) 0.2921(6) 0.59103(19) 0.036(2) Uani 1 1 d . . .
H10 H 0.6773 0.2958 0.5725 0.043 Uiso 1 1 calc R . .
C11 C 0.7507(8) 0.3647(7) 0.5988(3) 0.068(4) Uani 1 1 d . . .
H11 H 0.8055 0.3561 0.5897 0.082 Uiso 1 1 calc R . .
C12 C 0.7081(7) 0.4514(6) 0.5892(3) 0.053(3) Uani 1 1 d . . .
H12A H 0.7439 0.5003 0.5940 0.064 Uiso 1 1 calc R . .
H12B H 0.7029 0.4506 0.5706 0.064 Uiso 1 1 calc R . .
C13 C 0.6185(7) 0.4597(7) 0.6015(2) 0.048(2) Uani 1 1 d . . .
H13A H 0.5896 0.5101 0.5944 0.057 Uiso 1 1 calc R . .
H13B H 0.6252 0.4686 0.6198 0.057 Uiso 1 1 calc R . .
C14 C 0.5619(7) 0.3794(7) 0.5969(2) 0.046(3) Uani 1 1 d . . .
C15 C 0.4804(8) 0.3787(8) 0.6140(2) 0.061(3) Uani 1 1 d . . .
H15 H 0.4517 0.4345 0.6114 0.074 Uiso 1 1 calc R . .
C16 C 0.4187(8) 0.3105(8) 0.6043(3) 0.065(4) Uani 1 1 d . . .
H16A H 0.3638 0.3174 0.6132 0.078 Uiso 1 1 calc R . .
H16B H 0.4415 0.2540 0.6089 0.078 Uiso 1 1 calc R . .
C17 C 0.4019(7) 0.3121(8) 0.5756(3) 0.072(4) Uani 1 1 d . . .
H17 H 0.3697 0.2596 0.5710 0.087 Uiso 1 1 calc R . .
C18 C 0.4872(6) 0.3086(6) 0.5625(2) 0.049(3) Uani 1 1 d . . .
H18 H 0.5157 0.2549 0.5679 0.059 Uiso 1 1 calc R . .
C19 C 0.4900(7) 0.3114(7) 0.5333(2) 0.050(3) Uani 1 1 d . . .
H19 H 0.4680 0.3677 0.5275 0.060 Uiso 1 1 calc R . .
C20 C 0.5867(7) 0.3035(6) 0.52529(19) 0.047(3) Uani 1 1 d . . .
C21 C 0.6342(8) 0.3811(7) 0.5214(2) 0.055(3) Uani 1 1 d . . .
C22 C 0.6071(10) 0.4657(7) 0.5172(2) 0.066(3) Uani 1 1 d . . .
H22 H 0.5506 0.4864 0.5167 0.079 Uiso 1 1 calc R . .
C23 C 0.6829(12) 0.5128(8) 0.5138(3) 0.085(5) Uani 1 1 d . . .
H23 H 0.6856 0.5712 0.5096 0.102 Uiso 1 1 calc R . .
C24 C 0.7540(11) 0.4590(8) 0.5178(2) 0.074(4) Uani 1 1 d . . .
H24 H 0.8120 0.4752 0.5181 0.089 Uiso 1 1 calc R . .
C25 C 0.3359(10) -0.0522(10) 0.5260(3) 0.084(4) Uani 1 1 d . . .
H25A H 0.3078 -0.0900 0.5139 0.126 Uiso 1 1 calc R . .
H25B H 0.3531 0.0001 0.5174 0.126 Uiso 1 1 calc R . .
H25C H 0.2967 -0.0385 0.5397 0.126 Uiso 1 1 calc R . .
C26 C 0.7688(9) 0.3663(7) 0.6277(3) 0.076(4) Uani 1 1 d . . .
H26A H 0.8076 0.4131 0.6316 0.115 Uiso 1 1 calc R . .
H26B H 0.7946 0.3125 0.6328 0.115 Uiso 1 1 calc R . .
H26C H 0.7154 0.3745 0.6369 0.115 Uiso 1 1 calc R . .
C27 C 0.4967(9) 0.3709(8) 0.6430(2) 0.070(4) Uani 1 1 d . . .
H27A H 0.5352 0.4161 0.6484 0.105 Uiso 1 1 calc R . .
H27B H 0.5222 0.3156 0.6466 0.105 Uiso 1 1 calc R . .
H27C H 0.4428 0.3761 0.6520 0.105 Uiso 1 1 calc R . .
C28 C 0.3463(8) 0.3915(9) 0.5677(3) 0.071(4) Uani 1 1 d . . .
H28A H 0.2913 0.3889 0.5762 0.107 Uiso 1 1 calc R . .
H28B H 0.3375 0.3910 0.5494 0.107 Uiso 1 1 calc R . .
H28C H 0.3757 0.4438 0.5725 0.107 Uiso 1 1 calc R . .
C29 C 0.4331(7) 0.2396(8) 0.5217(3) 0.068(4) Uani 1 1 d . . .
H29A H 0.3741 0.2482 0.5269 0.102 Uiso 1 1 calc R . .
H29B H 0.4528 0.1843 0.5277 0.102 Uiso 1 1 calc R . .
H29C H 0.4368 0.2416 0.5033 0.102 Uiso 1 1 calc R . .
C31 C 0.8764(7) 0.2397(7) 0.5400(2) 0.060(3) Uani 1 1 d . A .
C32 C 0.9395(7) 0.1678(8) 0.5381(2) 0.053(3) Uani 1 1 d . . .
C33 C 1.0311(9) 0.1812(11) 0.5395(4) 0.094(5) Uani 1 1 d . A .
C34 C 1.0851(8) 0.1094(11) 0.5377(4) 0.100(6) Uani 1 1 d . . .
C35 C 0.7370(6) -0.2806(7) 0.5919(2) 0.049(3) Uani 1 1 d . A .
H35A H 0.7538 -0.3215 0.6052 0.059 Uiso 1 1 calc R . .
H35B H 0.6772 -0.2645 0.5950 0.059 Uiso 1 1 calc R . .
C36 C 1.0587(8) 0.0253(10) 0.5351(3) 0.079(5) Uani 1 1 d . A .
H36 H 1.0970 -0.0210 0.5339 0.095 Uiso 1 1 calc R . .
C37 C 0.9708(8) 0.0159(7) 0.5343(2) 0.058(3) Uani 1 1 d . . .
C38 C 0.9122(6) 0.0803(7) 0.5359(2) 0.047(3) Uani 1 1 d . A .
C39 C 0.8382(7) -0.0382(7) 0.53131(19) 0.046(2) Uani 1 1 d . . .
C40 C 0.7742(9) -0.1069(7) 0.5298(2) 0.058(3) Uani 1 1 d . A .
H40A H 0.7738 -0.1295 0.5124 0.069 Uiso 1 1 calc R . .
H40B H 0.7175 -0.0824 0.5331 0.069 Uiso 1 1 calc R . .
C41 C 0.7893(8) -0.1821(6) 0.5484(2) 0.049(3) Uani 1 1 d . . .
H41A H 0.8489 -0.2029 0.5465 0.059 Uiso 1 1 calc R A .
C42 C 0.7262(9) -0.2587(7) 0.5449(2) 0.062(3) Uani 1 1 d . A .
H42 H 0.7385 -0.2860 0.5283 0.075 Uiso 1 1 calc R . .
C43 C 0.7442(8) -0.3241(6) 0.5658(2) 0.053(3) Uani 1 1 d . . .
H43A H 0.8019 -0.3478 0.5636 0.064 Uiso 1 1 calc R A .
H43B H 0.7030 -0.3713 0.5647 0.064 Uiso 1 1 calc R . .
C44 C 0.7948(6) -0.1989(6) 0.59391(18) 0.038(2) Uani 1 1 d . . .
C45 C 0.7803(7) -0.1443(6) 0.6192(2) 0.047(3) Uani 1 1 d . A .
H45 H 0.7841 -0.1829 0.6341 0.056 Uiso 1 1 calc R . .
C46 C 0.8532(7) -0.0779(7) 0.6207(2) 0.054(3) Uani 1 1 d . . .
H46A H 0.8472 -0.0376 0.6065 0.065 Uiso 1 1 calc R A .
H46B H 0.8470 -0.0452 0.6365 0.065 Uiso 1 1 calc R . .
C47 C 0.9434(6) -0.1170(7) 0.6199(2) 0.047(3) Uani 1 1 d . A .
H47 H 0.9846 -0.0690 0.6185 0.057 Uiso 1 1 calc R . .
C48 C 0.9483(6) -0.1696(7) 0.5941(2) 0.046(3) Uani 1 1 d . . .
H48 H 0.9416 -0.1304 0.5794 0.055 Uiso 1 1 calc R A .
C49 C 1.0318(6) -0.2216(6) 0.59122(18) 0.037(2) Uani 1 1 d . A .
H49 H 1.0367 -0.2623 0.6056 0.045 Uiso 1 1 calc R . .
C50 C 1.0238(6) -0.2730(7) 0.5658(2) 0.045(2) Uani 1 1 d . . .
C51 C 1.0070(7) -0.3649(7) 0.56734(19) 0.049(3) Uani 1 1 d . A .
C52 C 1.0026(9) -0.4217(8) 0.5869(3) 0.073(4) Uani 1 1 d . . .
H52 H 1.0113 -0.4093 0.6042 0.088 Uiso 1 1 calc R A .
C53 C 0.9827(13) -0.5028(9) 0.5765(3) 0.099(6) Uani 1 1 d . A .
H53 H 0.9732 -0.5535 0.5857 0.119 Uiso 1 1 calc R . .
C54 C 0.9799(11) -0.4944(8) 0.5516(3) 0.086(5) Uani 1 1 d . . .
H54 H 0.9668 -0.5385 0.5401 0.103 Uiso 1 1 calc R A .
C55A C 1.123(2) 0.288(2) 0.5626(14) 0.21(4) Uani 0.58(6) 1 d P A 1
H55A H 1.1337 0.3464 0.5620 0.252 Uiso 0.60 1 d P B 1
H55B H 1.1708 0.2589 0.5632 0.252 Uiso 0.60 1 d P C 1
H55C H 1.0953 0.2811 0.5790 0.252 Uiso 0.60 1 d P D 1
C55B C 1.135(3) 0.298(4) 0.5277(8) 0.12(2) Uani 0.43(5) 1 d P A 2
H55D H 1.1477 0.3551 0.5337 0.145 Uiso 0.40 1 d P E 2
H55E H 1.1177 0.3051 0.5114 0.145 Uiso 0.40 1 d P F 2
H55F H 1.1829 0.2683 0.5288 0.145 Uiso 0.40 1 d P G 2
C56 C 0.6309(10) -0.2300(8) 0.5450(3) 0.091(5) Uani 1 1 d . . .
H56A H 0.6214 -0.1890 0.5315 0.136 Uiso 1 1 calc R A .
H56B H 0.6175 -0.2037 0.5612 0.136 Uiso 1 1 calc R . .
H56C H 0.5944 -0.2795 0.5424 0.136 Uiso 1 1 calc R . .
C57 C 0.6922(7) -0.1010(8) 0.6191(2) 0.062(3) Uani 1 1 d . . .
H57A H 0.6479 -0.1443 0.6180 0.093 Uiso 1 1 calc R A .
H57B H 0.6881 -0.0628 0.6046 0.093 Uiso 1 1 calc R . .
H57C H 0.6850 -0.0683 0.6347 0.093 Uiso 1 1 calc R . .
C58 C 0.9676(8) -0.1675(8) 0.64256(19) 0.055(3) Uani 1 1 d . . .
H58A H 1.0255 -0.1891 0.6405 0.083 Uiso 1 1 calc R A .
H58B H 0.9283 -0.2152 0.6445 0.083 Uiso 1 1 calc R . .
H58C H 0.9650 -0.1313 0.6575 0.083 Uiso 1 1 calc R . .
C59 C 1.1132(7) -0.1639(8) 0.5904(2) 0.058(3) Uani 1 1 d . . .
H59A H 1.1637 -0.1997 0.5888 0.088 Uiso 1 1 calc R A .
H59B H 1.1167 -0.1304 0.6058 0.088 Uiso 1 1 calc R . .
H59C H 1.1098 -0.1257 0.5759 0.088 Uiso 1 1 calc R . .

loop_
_atom_site_aniso_label
_atom_site_aniso_U_11
_atom_site_aniso_U_22
_atom_site_aniso_U_33
_atom_site_aniso_U_23
_atom_site_aniso_U_13
_atom_site_aniso_U_12
O40 0.151(9) 0.047(5) 0.048(5) -0.004(4) -0.004(5) 0.016(5)
O41 0.074(6) 0.065(5) 0.074(6) 0.008(4) 0.005(5) -0.001(4)
C61 0.091(11) 0.134(15) 0.069(10) 0.000(10) -0.013(8) 0.040(11)
C62 0.101(13) 0.100(13) 0.117(14) 0.003(10) -0.033(11) 0.007(10)
Br1 0.0505(7) 0.0532(7) 0.0691(8) -0.0039(6) 0.0228(6) -0.0164(5)
Br31 0.0432(10) 0.154(2) 0.622(9) 0.074(4) 0.023(2) 0.0017(13)
Zn1 0.0374(6) 0.0288(5) 0.0432(6) -0.0053(5) 0.0070(5) -0.0064(4)
O1 0.047(4) 0.054(4) 0.029(4) -0.010(3) 0.011(3) -0.020(3)
O2 0.078(6) 0.080(6) 0.034(4) -0.012(4) -0.007(4) -0.038(4)
O3 0.038(4) 0.037(4) 0.046(4) -0.006(3) 0.003(3) 0.006(3)
O4 0.049(4) 0.029(3) 0.044(4) -0.006(3) 0.008(3) 0.002(3)
O5 0.048(4) 0.037(4) 0.044(4) -0.008(3) 0.001(3) -0.001(3)
O6 0.048(4) 0.037(4) 0.040(4) -0.007(3) 0.001(3) 0.001(3)
O7 0.061(5) 0.031(4) 0.046(4) -0.003(3) 0.013(3) -0.002(3)
O31 0.044(4) 0.028(3) 0.081(5) -0.018(3) 0.011(4) -0.005(3)
O32 0.063(6) 0.055(6) 0.211(13) -0.019(7) 0.026(7) -0.024(5)
O33 0.075(6) 0.063(5) 0.070(6) 0.022(4) 0.026(5) 0.030(4)
O34 0.051(4) 0.028(3) 0.055(4) -0.011(3) -0.004(3) -0.001(3)
O35 0.040(4) 0.030(3) 0.055(4) -0.011(3) -0.002(3) -0.011(3)
O36 0.060(5) 0.063(5) 0.047(5) 0.004(4) 0.009(4) 0.008(4)
N1 0.040(5) 0.057(5) 0.060(6) -0.005(4) -0.001(4) -0.020(4)
N2 0.036(4) 0.028(4) 0.039(5) -0.009(3) 0.003(3) 0.001(3)
N3 0.071(7) 0.046(5) 0.050(6) -0.007(4) 0.021(5) -0.019(5)
N31 0.056(7) 0.085(9) 0.197(16) 0.029(10) 0.021(9) -0.030(7)
N32 0.040(5) 0.047(5) 0.036(5) -0.012(4) 0.001(4) 0.002(4)
N33 0.108(9) 0.043(6) 0.040(5) -0.012(4) 0.003(5) -0.003(5)
C1 0.052(7) 0.031(5) 0.070(8) -0.009(5) -0.011(6) -0.011(4)
C2 0.036(5) 0.043(5) 0.043(6) -0.002(4) -0.003(4) -0.005(4)
C3 0.042(5) 0.033(5) 0.048(6) -0.007(4) 0.010(5) -0.005(4)
C4 0.030(5) 0.034(5) 0.046(6) -0.006(4) 0.004(4) -0.010(4)
C5 0.047(6) 0.039(5) 0.029(5) -0.005(4) 0.013(4) -0.001(4)
C6 0.037(5) 0.033(5) 0.039(6) -0.003(4) -0.011(4) 0.004(4)
C7 0.033(5) 0.032(5) 0.042(6) -0.004(4) 0.003(4) 0.003(4)
C8 0.048(5) 0.030(5) 0.030(5) -0.009(4) -0.002(4) 0.009(4)
C9 0.033(5) 0.028(5) 0.055(6) -0.004(4) -0.012(4) -0.004(4)
C10 0.036(5) 0.029(5) 0.043(6) -0.018(4) 0.004(4) 0.001(4)
C11 0.045(6) 0.038(6) 0.122(12) -0.016(6) 0.004(7) -0.013(5)
C12 0.040(6) 0.036(6) 0.084(8) -0.013(5) 0.003(6) -0.008(4)
C13 0.052(7) 0.042(6) 0.049(6) -0.012(5) 0.006(5) -0.005(5)
C14 0.043(6) 0.054(7) 0.042(6) -0.014(5) -0.001(4) -0.002(5)
C15 0.065(8) 0.048(7) 0.072(8) -0.006(6) 0.019(6) 0.011(6)
C16 0.057(7) 0.053(7) 0.085(10) -0.021(6) 0.040(7) -0.017(6)
C17 0.039(6) 0.056(8) 0.121(13) -0.043(8) 0.000(7) 0.002(5)
C18 0.033(5) 0.038(6) 0.077(8) -0.018(5) 0.000(5) 0.007(4)
C19 0.060(7) 0.052(6) 0.037(6) -0.009(5) -0.007(5) 0.022(5)
C20 0.068(7) 0.040(6) 0.033(6) -0.008(4) -0.025(5) 0.007(5)
C21 0.072(8) 0.043(6) 0.051(7) -0.013(5) 0.020(6) -0.011(5)
C22 0.107(11) 0.042(6) 0.049(7) 0.010(5) -0.019(7) 0.007(7)
C23 0.159(16) 0.036(7) 0.061(9) 0.011(6) 0.034(9) -0.005(9)
C24 0.122(12) 0.054(8) 0.046(8) -0.009(6) 0.028(7) -0.027(8)
C25 0.089(11) 0.088(10) 0.074(10) 0.006(8) -0.015(8) -0.011(8)
C26 0.085(9) 0.042(6) 0.103(10) -0.036(6) -0.059(8) -0.004(6)
C27 0.087(9) 0.056(7) 0.067(9) -0.006(6) 0.040(7) 0.009(7)
C28 0.052(7) 0.081(9) 0.081(9) -0.043(7) -0.021(6) 0.013(6)
C29 0.052(7) 0.066(8) 0.087(10) -0.042(7) -0.023(6) 0.003(6)
C31 0.050(7) 0.050(7) 0.082(9) -0.030(6) 0.011(6) -0.024(5)
C32 0.044(6) 0.066(7) 0.050(7) 0.007(6) 0.008(5) -0.011(5)
C33 0.040(7) 0.094(11) 0.147(15) 0.031(10) 0.023(8) -0.011(7)
C34 0.034(7) 0.097(12) 0.169(17) 0.033(11) 0.034(8) 0.005(7)
C35 0.036(5) 0.048(6) 0.063(7) 0.002(5) 0.005(5) -0.008(4)
C36 0.054(8) 0.090(11) 0.094(11) 0.039(9) 0.028(7) 0.030(7)
C37 0.066(8) 0.049(7) 0.060(8) 0.019(6) 0.031(6) 0.000(6)
C38 0.031(5) 0.051(6) 0.060(7) 0.017(5) 0.012(5) -0.004(5)
C39 0.055(6) 0.049(6) 0.033(6) 0.010(5) -0.001(5) 0.009(5)
C40 0.098(9) 0.043(6) 0.032(6) -0.005(5) 0.003(6) 0.007(6)
C41 0.075(7) 0.020(5) 0.053(7) -0.007(4) -0.017(6) -0.003(5)
C42 0.095(9) 0.034(6) 0.058(8) -0.009(5) -0.032(7) -0.011(6)
C43 0.067(7) 0.020(5) 0.074(8) -0.001(5) -0.016(6) -0.011(4)
C44 0.039(5) 0.032(5) 0.042(6) -0.005(4) -0.002(4) -0.003(4)
C45 0.043(6) 0.040(6) 0.056(7) -0.007(5) 0.015(5) -0.009(4)
C46 0.061(7) 0.053(7) 0.049(7) -0.025(5) 0.014(5) -0.018(5)
C47 0.043(6) 0.049(6) 0.050(7) -0.031(5) -0.008(5) -0.006(5)
C48 0.035(5) 0.039(5) 0.063(7) -0.021(5) -0.004(5) -0.007(4)
C49 0.050(6) 0.033(5) 0.029(5) -0.004(4) 0.012(4) 0.004(4)
C50 0.040(6) 0.049(6) 0.046(7) -0.011(5) 0.011(5) 0.003(5)
C51 0.071(7) 0.044(6) 0.031(6) -0.001(5) -0.011(5) -0.008(5)
C52 0.107(11) 0.052(7) 0.061(8) -0.024(6) -0.014(7) -0.025(7)
C53 0.172(17) 0.052(8) 0.074(11) 0.011(7) -0.026(10) -0.052(10)
C54 0.145(14) 0.041(7) 0.072(10) -0.016(6) -0.031(9) -0.026(8)
C55A 0.09(3) 0.09(3) 0.45(11) -0.03(4) -0.10(4) -0.05(2)
C55B 0.10(3) 0.20(5) 0.07(3) -0.04(3) -0.01(2) -0.06(3)
C56 0.119(12) 0.051(8) 0.103(11) 0.015(7) -0.075(10) -0.037(8)
C57 0.056(7) 0.060(7) 0.070(8) -0.013(6) 0.012(6) 0.002(6)
C58 0.065(7) 0.074(8) 0.028(6) -0.027(5) 0.004(5) 0.000(6)
C59 0.046(7) 0.061(7) 0.068(8) -0.011(6) 0.004(6) -0.015(5)

loop_
_atom_type_symbol
_atom_type_description
_atom_type_scat_dispersion_real
_atom_type_scat_dispersion_imag
_atom_type_scat_source
C C 0.0033 0.0016 'International Tables Vol C Tables 4.2.6.8 and 6.1.1.4'
H H 0.0000 0.0000 'International Tables Vol C Tables 4.2.6.8 and 6.1.1.4'
N N 0.0061 0.0033 'International Tables Vol C Tables 4.2.6.8 and 6.1.1.4'
O O 0.0106 0.0060 'International Tables Vol C Tables 4.2.6.8 and 6.1.1.4'
Zn Zn 0.2839 1.4301 'International Tables Vol C Tables 4.2.6.8 and 6.1.1.4'
Br Br -0.2901 2.4595 'International Tables Vol C Tables 4.2.6.8 and 6.1.1.4'

loop_
_geom_angle_atom_site_label_1
_geom_angle_atom_site_label_2
_geom_angle_atom_site_label_3
_geom_angle
_geom_angle_site_symmetry_1
_geom_angle_site_symmetry_3
_geom_angle_publ_flag
C61 O41 H41 109.3 . . ?
O41 C61 C62 104.0(13) . . ?
O41 C61 H61A 111.0 . . ?
C62 C61 H61A 111.0 . . ?
O41 C61 H61B 111.0 . . ?
C62 C61 H61B 111.0 . . ?
H61A C61 H61B 109.0 . . ?
C61 C62 H62A 109.5 . . ?
C61 C62 H62B 109.5 . . ?
H62A C62 H62B 109.5 . . ?
C61 C62 H62C 109.5 . . ?
H62A C62 H62C 109.5 . . ?
H62B C62 H62C 109.5 . . ?
O31 Zn1 O1 174.2(3) . . ?
O31 Zn1 O7 87.8(3) . . ?
O1 Zn1 O7 88.3(2) . . ?
O31 Zn1 N2 97.9(3) . . ?
O1 Zn1 N2 85.5(3) . . ?
O7 Zn1 N2 171.6(3) . . ?
O31 Zn1 N32 85.6(3) . . ?
O1 Zn1 N32 98.5(3) . . ?
O7 Zn1 N32 86.3(3) . . ?
N2 Zn1 N32 100.3(3) . . ?
O31 Zn1 O6 86.3(3) . . ?
O1 Zn1 O6 89.5(3) . . ?
O7 Zn1 O6 92.0(3) . . ?
N2 Zn1 O6 82.2(3) . . ?
N32 Zn1 O6 171.8(3) . . ?
C1 O1 Zn1 140.5(7) . . ?
C6 O3 C8 103.4(7) . . ?
C10 O4 C14 114.3(7) . . ?
C14 O5 C18 114.9(8) . . ?
C20 O6 Zn1 158.8(7) . . ?
C31 O31 Zn1 135.8(7) . . ?
C39 O33 C37 104.9(8) . . ?
C44 O34 C41 114.8(7) . . ?
C48 O35 C44 114.3(7) . . ?
C3 N1 C25 113.8(10) . . ?
C3 N1 H1 123.1 . . ?
C25 N1 H1 123.1 . . ?
C8 N2 C7 105.5(8) . . ?
C8 N2 Zn1 132.1(6) . . ?
C7 N2 Zn1 121.9(6) . . ?
C24 N3 C21 111.3(12) . . ?
C24 N3 H3 124.4 . . ?
C21 N3 H3 124.4 . . ?
C33 N31 C55A 127(2) . . ?
C33 N31 C55B 123(2) . . ?
C55A N31 C55B 80(3) . . ?
C33 N31 H31 108.2 . . ?
C55A N31 H31 107.7 . . ?
C55B N31 H31 107.6 . . ?
C39 N32 C38 107.5(9) . . ?
C39 N32 Zn1 132.5(7) . . ?
C38 N32 Zn1 119.1(6) . . ?
C54 N33 C51 109.2(10) . . ?
C54 N33 H33 125.4 . . ?
C51 N33 H33 125.4 . . ?
O2 C1 O1 123.2(11) . . ?
O2 C1 C2 117.4(9) . . ?
O1 C1 C2 119.4(9) . . ?
C7 C2 C3 113.4(9) . . ?
C7 C2 C1 121.2(8) . . ?
C3 C2 C1 125.3(9) . . ?
C4 C3 N1 119.6(8) . . ?
C4 C3 C2 121.5(9) . . ?
N1 C3 C2 118.8(9) . . ?
C5 C4 C3 124.0(9) . . ?
C5 C4 Br1 116.7(7) . . ?
C3 C4 Br1 119.2(7) . . ?
C4 C5 C6 115.3(8) . . ?
C4 C5 H5 122.4 . . ?
C6 C5 H5 122.4 . . ?
O3 C6 C7 109.7(8) . . ?
O3 C6 C5 126.4(9) . . ?
C7 C6 C5 123.7(8) . . ?
C6 C7 N2 107.4(8) . . ?
C6 C7 C2 121.8(9) . . ?
N2 C7 C2 130.6(8) . . ?
N2 C8 O3 113.8(8) . . ?
N2 C8 C9 129.7(9) . . ?
O3 C8 C9 116.5(8) . . ?
C8 C9 C10 109.3(7) . . ?
C8 C9 H9A 109.8 . . ?
C10 C9 H9A 109.8 . . ?
C8 C9 H9B 109.8 . . ?
C10 C9 H9B 109.8 . . ?
H9A C9 H9B 108.3 . . ?
O4 C10 C11 110.6(8) . . ?
O4 C10 C9 106.9(8) . . ?
C11 C10 C9 113.7(8) . . ?
O4 C10 H10 108.5 . . ?
C11 C10 H10 108.5 . . ?
C9 C10 H10 108.5 . . ?
C26 C11 C10 112.7(10) . . ?
C26 C11 C12 112.1(10) . . ?
C10 C11 C12 105.6(9) . . ?
C26 C11 H11 108.8 . . ?
C10 C11 H11 108.8 . . ?
C12 C11 H11 108.8 . . ?
C13 C12 C11 108.4(10) . . ?
C13 C12 H12A 110.0 . . ?
C11 C12 H12A 110.0 . . ?
C13 C12 H12B 110.0 . . ?
C11 C12 H12B 110.0 . . ?
H12A C12 H12B 108.4 . . ?
C12 C13 C14 112.5(8) . . ?
C12 C13 H13A 109.1 . . ?
C14 C13 H13A 109.1 . . ?
C12 C13 H13B 109.1 . . ?
C14 C13 H13B 109.1 . . ?
H13A C13 H13B 107.8 . . ?
O5 C14 O4 110.8(8) . . ?
O5 C14 C13 106.2(9) . . ?
O4 C14 C13 110.7(8) . . ?
O5 C14 C15 112.1(9) . . ?
O4 C14 C15 104.8(9) . . ?
C13 C14 C15 112.3(9) . . ?
C16 C15 C27 112.3(11) . . ?
C16 C15 C14 109.0(9) . . ?
C27 C15 C14 115.8(10) . . ?
C16 C15 H15 106.4 . . ?
C27 C15 H15 106.4 . . ?
C14 C15 H15 106.4 . . ?
C15 C16 C17 115.2(10) . . ?
C15 C16 H16A 108.5 . . ?
C17 C16 H16A 108.5 . . ?
C15 C16 H16B 108.5 . . ?
C17 C16 H16B 108.5 . . ?
H16A C16 H16B 107.5 . . ?
C18 C17 C16 107.5(10) . . ?
C18 C17 C28 113.5(12) . . ?
C16 C17 C28 111.6(10) . . ?
C18 C17 H17 108.0 . . ?
C16 C17 H17 108.0 . . ?
C28 C17 H17 108.0 . . ?
O5 C18 C17 110.3(8) . . ?
O5 C18 C19 105.1(9) . . ?
C17 C18 C19 118.8(10) . . ?
O5 C18 H18 107.4 . . ?
C17 C18 H18 107.4 . . ?
C19 C18 H18 107.4 . . ?
C18 C19 C29 110.7(10) . . ?
C18 C19 C20 106.9(8) . . ?
C29 C19 C20 112.8(8) . . ?
C18 C19 H19 108.8 . . ?
C29 C19 H19 108.8 . . ?
C20 C19 H19 108.8 . . ?
O6 C20 C21 124.8(11) . . ?
O6 C20 C19 116.8(10) . . ?
C21 C20 C19 117.9(9) . . ?
N3 C21 C22 108.1(11) . . ?
N3 C21 C20 120.5(10) . . ?
C22 C21 C20 131.4(12) . . ?
C21 C22 C23 105.0(13) . . ?
C21 C22 H22 127.5 . . ?
C23 C22 H22 127.5 . . ?
C24 C23 C22 109.5(11) . . ?
C24 C23 H23 125.2 . . ?
C22 C23 H23 125.2 . . ?
N3 C24 C23 105.8(13) . . ?
N3 C24 H24 127.1 . . ?
C23 C24 H24 127.1 . . ?
N1 C25 H25A 109.5 . . ?
N1 C25 H25B 109.5 . . ?
H25A C25 H25B 109.5 . . ?
N1 C25 H25C 109.5 . . ?
H25A C25 H25C 109.5 . . ?
H25B C25 H25C 109.5 . . ?
C11 C26 H26A 109.5 . . ?
C11 C26 H26B 109.5 . . ?
H26A C26 H26B 109.5 . . ?
C11 C26 H26C 109.5 . . ?
H26A C26 H26C 109.5 . . ?
H26B C26 H26C 109.5 . . ?
C15 C27 H27A 109.5 . . ?
C15 C27 H27B 109.5 . . ?
H27A C27 H27B 109.5 . . ?
C15 C27 H27C 109.5 . . ?
H27A C27 H27C 109.5 . . ?
H27B C27 H27C 109.5 . . ?
C17 C28 H28A 109.5 . . ?
C17 C28 H28B 109.5 . . ?
H28A C28 H28B 109.5 . . ?
C17 C28 H28C 109.5 . . ?
H28A C28 H28C 109.5 . . ?
H28B C28 H28C 109.5 . . ?
C19 C29 H29A 109.5 . . ?
C19 C29 H29B 109.5 . . ?
H29A C29 H29B 109.5 . . ?
C19 C29 H29C 109.5 . . ?
H29A C29 H29C 109.5 . . ?
H29B C29 H29C 109.5 . . ?
O31 C31 O32 121.9(12) . . ?
O31 C31 C32 118.6(9) . . ?
O32 C31 C32 119.4(10) . . ?
C38 C32 C33 115.8(12) . . ?
C38 C32 C31 121.6(9) . . ?
C33 C32 C31 122.5(12) . . ?
N31 C33 C34 120.4(13) . . ?
N31 C33 C32 121.3(14) . . ?
C34 C33 C32 118.3(14) . . ?
C36 C34 C33 125.8(12) . . ?
C36 C34 Br31 115.7(11) . . ?
C33 C34 Br31 118.0(13) . . ?
C43 C35 C44 112.1(8) . . ?
C43 C35 H35A 109.2 . . ?
C44 C35 H35A 109.2 . . ?
C43 C35 H35B 109.2 . . ?
C44 C35 H35B 109.2 . . ?
H35A C35 H35B 107.9 . . ?
C37 C36 C34 113.6(12) . . ?
C37 C36 H36 123.2 . . ?
C34 C36 H36 123.2 . . ?
C38 C37 C36 126.0(12) . . ?
C38 C37 O33 107.1(10) . . ?
C36 C37 O33 126.9(12) . . ?
C37 C38 N32 108.2(10) . . ?
C37 C38 C32 120.5(10) . . ?
N32 C38 C32 131.2(9) . . ?
N32 C39 O33 112.3(10) . . ?
N32 C39 C40 130.6(10) . . ?
O33 C39 C40 117.1(10) . . ?
C39 C40 C41 114.5(10) . . ?
C39 C40 H40A 108.6 . . ?
C41 C40 H40A 108.6 . . ?
C39 C40 H40B 108.6 . . ?
C41 C40 H40B 108.6 . . ?
H40A C40 H40B 107.6 . . ?
O34 C41 C40 103.4(7) . . ?
O34 C41 C42 111.5(10) . . ?
C40 C41 C42 114.2(9) . . ?
O34 C41 H41A 109.2 . . ?
C40 C41 H41A 109.2 . . ?
C42 C41 H41A 109.2 . . ?
C43 C42 C56 111.4(11) . . ?
C43 C42 C41 108.1(9) . . ?
C56 C42 C41 112.5(9) . . ?
C43 C42 H42 108.2 . . ?
C56 C42 H42 108.2 . . ?
C41 C42 H42 108.2 . . ?
C42 C43 C35 109.7(9) . . ?
C42 C43 H43A 109.7 . . ?
C35 C43 H43A 109.7 . . ?
C42 C43 H43B 109.7 . . ?
C35 C43 H43B 109.7 . . ?
H43A C43 H43B 108.2 . . ?
O34 C44 O35 111.9(7) . . ?
O34 C44 C35 110.6(8) . . ?
O35 C44 C35 103.3(7) . . ?
O34 C44 C45 107.2(7) . . ?
O35 C44 C45 109.7(7) . . ?
C35 C44 C45 114.1(8) . . ?
C57 C45 C46 111.4(9) . . ?
C57 C45 C44 111.1(9) . . ?
C46 C45 C44 107.3(8) . . ?
C57 C45 H45 109.0 . . ?
C46 C45 H45 109.0 . . ?
C44 C45 H45 109.0 . . ?
C47 C46 C45 114.1(9) . . ?
C47 C46 H46A 108.7 . . ?
C45 C46 H46A 108.7 . . ?
C47 C46 H46B 108.7 . . ?
C45 C46 H46B 108.7 . . ?
H46A C46 H46B 107.6 . . ?
C58 C47 C46 115.1(10) . . ?
C58 C47 C48 113.7(9) . . ?
C46 C47 C48 105.9(8) . . ?
C58 C47 H47 107.2 . . ?
C46 C47 H47 107.2 . . ?
C48 C47 H47 107.2 . . ?
O35 C48 C49 104.1(7) . . ?
O35 C48 C47 109.6(8) . . ?
C49 C48 C47 113.3(8) . . ?
O35 C48 H48 109.9 . . ?
C49 C48 H48 109.9 . . ?
C47 C48 H48 109.9 . . ?
C48 C49 C59 112.8(8) . . ?
C48 C49 C50 106.6(8) . . ?
C59 C49 C50 109.6(8) . . ?
C48 C49 H49 109.2 . . ?
C59 C49 H49 109.2 . . ?
C50 C49 H49 109.2 . . ?
O36 C50 C51 121.4(9) . . ?
O36 C50 C49 120.5(9) . . ?
C51 C50 C49 117.9(9) . . ?
C52 C51 N33 105.3(9) . . ?
C52 C51 C50 133.8(10) . . ?
N33 C51 C50 120.7(9) . . ?
C51 C52 C53 107.6(11) . . ?
C51 C52 H52 126.2 . . ?
C53 C52 H52 126.2 . . ?
C54 C53 C52 107.6(12) . . ?
C54 C53 H53 126.2 . . ?
C52 C53 H53 126.2 . . ?
N33 C54 C53 109.9(11) . . ?
N33 C54 H54 125.1 . . ?
C53 C54 H54 125.1 . . ?
N31 C55A H55A 111.0 . . ?
N31 C55A H55B 115.4 . . ?
H55A C55A H55B 111.6 . . ?
N31 C55A H55C 108.3 . . ?
H55A C55A H55C 102.4 . . ?
H55B C55A H55C 107.2 . . ?
N31 C55B H55D 107.9 . . ?
N31 C55B H55E 110.5 . . ?
H55D C55B H55E 105.5 . . ?
N31 C55B H55F 112.6 . . ?
H55D C55B H55F 107.7 . . ?
H55E C55B H55F 112.4 . . ?
C42 C56 H56A 109.5 . . ?
C42 C56 H56B 109.5 . . ?
H56A C56 H56B 109.5 . . ?
C42 C56 H56C 109.5 . . ?
H56A C56 H56C 109.5 . . ?
H56B C56 H56C 109.5 . . ?
C45 C57 H57A 109.5 . . ?
C45 C57 H57B 109.5 . . ?
H57A C57 H57B 109.5 . . ?
C45 C57 H57C 109.5 . . ?
H57A C57 H57C 109.5 . . ?
H57B C57 H57C 109.5 . . ?
C47 C58 H58A 109.5 . . ?
C47 C58 H58B 109.5 . . ?
H58A C58 H58B 109.5 . . ?
C47 C58 H58C 109.5 . . ?
H58A C58 H58C 109.5 . . ?
H58B C58 H58C 109.5 . . ?
C49 C59 H59A 109.5 . . ?
C49 C59 H59B 109.5 . . ?
H59A C59 H59B 109.5 . . ?
C49 C59 H59C 109.5 . . ?
H59A C59 H59C 109.5 . . ?
H59B C59 H59C 109.5 . . ?

loop_
_geom_bond_atom_site_label_1
_geom_bond_atom_site_label_2
_geom_bond_distance
_geom_bond_site_symmetry_2
_geom_bond_publ_flag
O41 C61 1.429(16) . ?
O41 H41 0.8190 . ?
C61 C62 1.60(2) . ?
C61 H61A 0.9700 . ?
C61 H61B 0.9700 . ?
C62 H62A 0.9600 . ?
C62 H62B 0.9600 . ?
C62 H62C 0.9600 . ?
Br1 C4 1.895(9) . ?
Br31 C34 1.931(14) . ?
Zn1 O31 2.013(6) . ?
Zn1 O1 2.030(6) . ?
Zn1 O7 2.103(6) . ?
Zn1 N2 2.147(7) . ?
Zn1 N32 2.147(8) . ?
Zn1 O6 2.234(7) . ?
O1 C1 1.233(12) . ?
O2 C1 1.231(12) . ?
O3 C6 1.377(11) . ?
O3 C8 1.378(12) . ?
O4 C10 1.401(11) . ?
O4 C14 1.431(13) . ?
O5 C14 1.398(12) . ?
O5 C18 1.444(11) . ?
O6 C20 1.228(12) . ?
O31 C31 1.249(12) . ?
O32 C31 1.251(14) . ?
O33 C39 1.378(13) . ?
O33 C37 1.419(15) . ?
O34 C44 1.413(12) . ?
O34 C41 1.421(12) . ?
O35 C48 1.430(11) . ?
O35 C44 1.445(11) . ?
O36 C50 1.227(12) . ?
N1 C3 1.421(13) . ?
N1 C25 1.475(16) . ?
N1 H1 0.8600 . ?
N2 C8 1.322(11) . ?
N2 C7 1.394(11) . ?
N3 C24 1.330(15) . ?
N3 C21 1.356(15) . ?
N3 H3 0.8600 . ?
N31 C33 1.39(2) . ?
N31 C55A 1.39(5) . ?
N31 C55B 1.46(5) . ?
N31 H31 0.9079 . ?
N32 C39 1.279(13) . ?
N32 C38 1.410(13) . ?
N33 C54 1.309(16) . ?
N33 C51 1.391(13) . ?
N33 H33 0.8600 . ?
C1 C2 1.496(15) . ?
C2 C7 1.434(13) . ?
C2 C3 1.445(13) . ?
C3 C4 1.406(13) . ?
C4 C5 1.348(13) . ?
C5 C6 1.409(13) . ?
C5 H5 0.9300 . ?
C6 C7 1.378(13) . ?
C8 C9 1.456(13) . ?
C9 C10 1.553(13) . ?
C9 H9A 0.9700 . ?
C9 H9B 0.9700 . ?
C10 C11 1.543(14) . ?
C10 H10 0.9800 . ?
C11 C26 1.531(18) . ?
C11 C12 1.574(17) . ?
C11 H11 0.9800 . ?
C12 C13 1.530(15) . ?
C12 H12A 0.9700 . ?
C12 H12B 0.9700 . ?
C13 C14 1.538(14) . ?
C13 H13A 0.9700 . ?
C13 H13B 0.9700 . ?
C14 C15 1.545(15) . ?
C15 C16 1.508(17) . ?
C15 C27 1.533(18) . ?
C15 H15 0.9800 . ?
C16 C17 1.522(19) . ?
C16 H16A 0.9700 . ?
C16 H16B 0.9700 . ?
C17 C18 1.485(16) . ?
C17 C28 1.553(18) . ?
C17 H17 0.9800 . ?
C18 C19 1.523(15) . ?
C18 H18 0.9800 . ?
C19 C29 1.538(15) . ?
C19 C20 1.556(16) . ?
C19 H19 0.9800 . ?
C20 C21 1.420(15) . ?
C21 C22 1.390(16) . ?
C22 C23 1.39(2) . ?
C22 H22 0.9300 . ?
C23 C24 1.39(2) . ?
C23 H23 0.9300 . ?
C24 H24 0.9300 . ?
C25 H25A 0.9600 . ?
C25 H25B 0.9600 . ?
C25 H25C 0.9600 . ?
C26 H26A 0.9600 . ?
C26 H26B 0.9600 . ?
C26 H26C 0.9600 . ?
C27 H27A 0.9600 . ?
C27 H27B 0.9600 . ?
C27 H27C 0.9600 . ?
C28 H28A 0.9600 . ?
C28 H28B 0.9600 . ?
C28 H28C 0.9600 . ?
C29 H29A 0.9600 . ?
C29 H29B 0.9600 . ?
C29 H29C 0.9600 . ?
C31 C32 1.480(17) . ?
C32 C38 1.421(16) . ?
C32 C33 1.433(17) . ?
C33 C34 1.39(2) . ?
C34 C36 1.37(2) . ?
C35 C43 1.524(15) . ?
C35 C44 1.550(13) . ?
C35 H35A 0.9700 . ?
C35 H35B 0.9700 . ?
C36 C37 1.367(18) . ?
C36 H36 0.9300 . ?
C37 C38 1.348(15) . ?
C39 C40 1.454(16) . ?
C40 C41 1.531(14) . ?
C40 H40A 0.9700 . ?
C40 H40B 0.9700 . ?
C41 C42 1.545(15) . ?
C41 H41A 0.9800 . ?
C42 C43 1.512(15) . ?
C42 C56 1.54(2) . ?
C42 H42 0.9800 . ?
C43 H43A 0.9700 . ?
C43 H43B 0.9700 . ?
C44 C45 1.581(14) . ?
C45 C57 1.516(15) . ?
C45 C46 1.525(14) . ?
C45 H45 0.9800 . ?
C46 C47 1.520(15) . ?
C46 H46A 0.9700 . ?
C46 H46B 0.9700 . ?
C47 C58 1.464(16) . ?
C47 C48 1.575(13) . ?
C47 H47 0.9800 . ?
C48 C49 1.526(14) . ?
C48 H48 0.9800 . ?
C49 C59 1.542(14) . ?
C49 C50 1.550(13) . ?
C49 H49 0.9800 . ?
C50 C51 1.447(15) . ?
C51 C52 1.347(17) . ?
C52 C53 1.398(17) . ?
C52 H52 0.9300 . ?
C53 C54 1.307(19) . ?
C53 H53 0.9300 . ?
C54 H54 0.9300 . ?
C55A H55A 0.9189 . ?
C55A H55B 0.8572 . ?
C55A H55C 0.9665 . ?
C55B H55D 0.9487 . ?
C55B H55E 0.8978 . ?
C55B H55F 0.8708 . ?
C56 H56A 0.9600 . ?
C56 H56B 0.9600 . ?
C56 H56C 0.9600 . ?
C57 H57A 0.9600 . ?
C57 H57B 0.9600 . ?
C57 H57C 0.9600 . ?
C58 H58A 0.9600 . ?
C58 H58B 0.9600 . ?
C58 H58C 0.9600 . ?
C59 H59A 0.9600 . ?
C59 H59B 0.9600 . ?
C59 H59C 0.9600 . ?

loop_
_geom_torsion_atom_site_label_1
_geom_torsion_atom_site_label_2
_geom_torsion_atom_site_label_3
_geom_torsion_atom_site_label_4
_geom_torsion
_geom_torsion_site_symmetry_1
_geom_torsion_site_symmetry_2
_geom_torsion_site_symmetry_3
_geom_torsion_site_symmetry_4
_geom_torsion_publ_flag
O31 Zn1 O1 C1 -127(3) . . . . ?
O7 Zn1 O1 C1 -175.5(11) . . . . ?
N2 Zn1 O1 C1 -1.2(11) . . . . ?
N32 Zn1 O1 C1 98.5(11) . . . . ?
O6 Zn1 O1 C1 -83.4(11) . . . . ?
O31 Zn1 O6 C20 10.1(19) . . . . ?
O1 Zn1 O6 C20 -165.8(18) . . . . ?
O7 Zn1 O6 C20 -77.5(19) . . . . ?
N2 Zn1 O6 C20 108.6(19) . . . . ?
N32 Zn1 O6 C20 1(3) . . . . ?
O1 Zn1 O31 C31 -99(3) . . . . ?
O7 Zn1 O31 C31 -51.0(12) . . . . ?
N2 Zn1 O31 C31 135.3(12) . . . . ?
N32 Zn1 O31 C31 35.5(12) . . . . ?
O6 Zn1 O31 C31 -143.1(12) . . . . ?
O31 Zn1 N2 C8 -0.5(8) . . . . ?
O1 Zn1 N2 C8 -175.7(8) . . . . ?
O7 Zn1 N2 C8 -132.6(16) . . . . ?
N32 Zn1 N2 C8 86.4(8) . . . . ?
O6 Zn1 N2 C8 -85.7(8) . . . . ?
O31 Zn1 N2 C7 170.0(6) . . . . ?
O1 Zn1 N2 C7 -5.2(6) . . . . ?
O7 Zn1 N2 C7 38(2) . . . . ?
N32 Zn1 N2 C7 -103.1(6) . . . . ?
O6 Zn1 N2 C7 84.9(6) . . . . ?
O31 Zn1 N32 C39 174.5(9) . . . . ?
O1 Zn1 N32 C39 -9.7(10) . . . . ?
O7 Zn1 N32 C39 -97.5(9) . . . . ?
N2 Zn1 N32 C39 77.3(9) . . . . ?
O6 Zn1 N32 C39 -176(32) . . . . ?
O31 Zn1 N32 C38 -17.6(7) . . . . ?
O1 Zn1 N32 C38 158.2(7) . . . . ?
O7 Zn1 N32 C38 70.4(7) . . . . ?
N2 Zn1 N32 C38 -114.9(7) . . . . ?
O6 Zn1 N32 C38 -8(2) . . . . ?
Zn1 O1 C1 O2 -168.2(8) . . . . ?
Zn1 O1 C1 C2 8.8(17) . . . . ?
O2 C1 C2 C7 166.5(10) . . . . ?
O1 C1 C2 C7 -10.6(15) . . . . ?
O2 C1 C2 C3 -10.8(16) . . . . ?
O1 C1 C2 C3 172.0(10) . . . . ?
C25 N1 C3 C4 80.3(12) . . . . ?
C25 N1 C3 C2 -100.2(11) . . . . ?
C7 C2 C3 C4 -0.6(13) . . . . ?
C1 C2 C3 C4 176.9(9) . . . . ?
C7 C2 C3 N1 179.9(9) . . . . ?
C1 C2 C3 N1 -2.6(15) . . . . ?
N1 C3 C4 C5 -177.3(9) . . . . ?
C2 C3 C4 C5 3.2(15) . . . . ?
N1 C3 C4 Br1 1.8(13) . . . . ?
C2 C3 C4 Br1 -177.8(7) . . . . ?
C3 C4 C5 C6 -1.8(14) . . . . ?
Br1 C4 C5 C6 179.1(7) . . . . ?
C8 O3 C6 C7 4.2(9) . . . . ?
C8 O3 C6 C5 179.8(9) . . . . ?
C4 C5 C6 O3 -177.1(8) . . . . ?
C4 C5 C6 C7 -2.1(14) . . . . ?
O3 C6 C7 N2 -3.6(10) . . . . ?
C5 C6 C7 N2 -179.4(8) . . . . ?
O3 C6 C7 C2 -179.6(8) . . . . ?
C5 C6 C7 C2 4.7(14) . . . . ?
C8 N2 C7 C6 1.4(9) . . . . ?
Zn1 N2 C7 C6 -171.3(6) . . . . ?
C8 N2 C7 C2 176.9(10) . . . . ?
Zn1 N2 C7 C2 4.2(13) . . . . ?
C3 C2 C7 C6 -3.1(13) . . . . ?
C1 C2 C7 C6 179.3(9) . . . . ?
C3 C2 C7 N2 -178.0(9) . . . . ?
C1 C2 C7 N2 4.4(15) . . . . ?
C7 N2 C8 O3 1.3(10) . . . . ?
Zn1 N2 C8 O3 172.9(5) . . . . ?
C7 N2 C8 C9 -176.0(9) . . . . ?
Zn1 N2 C8 C9 -4.4(15) . . . . ?
C6 O3 C8 N2 -3.4(9) . . . . ?
C6 O3 C8 C9 174.3(8) . . . . ?
N2 C8 C9 C10 84.3(12) . . . . ?
O3 C8 C9 C10 -92.9(10) . . . . ?
C14 O4 C10 C11 64.2(11) . . . . ?
C14 O4 C10 C9 -171.5(7) . . . . ?
C8 C9 C10 O4 61.6(10) . . . . ?
C8 C9 C10 C11 -176.0(9) . . . . ?
O4 C10 C11 C26 59.5(12) . . . . ?
C9 C10 C11 C26 -60.8(12) . . . . ?
O4 C10 C11 C12 -63.2(12) . . . . ?
C9 C10 C11 C12 176.5(9) . . . . ?
C26 C11 C12 C13 -65.4(12) . . . . ?
C10 C11 C12 C13 57.7(12) . . . . ?
C11 C12 C13 C14 -53.6(13) . . . . ?
C18 O5 C14 O4 59.9(10) . . . . ?
C18 O5 C14 C13 -179.8(8) . . . . ?
C18 O5 C14 C15 -56.8(11) . . . . ?
C10 O4 C14 O5 62.0(10) . . . . ?
C10 O4 C14 C13 -55.6(10) . . . . ?
C10 O4 C14 C15 -176.9(8) . . . . ?
C12 C13 C14 O5 -69.9(12) . . . . ?
C12 C13 C14 O4 50.4(12) . . . . ?
C12 C13 C14 C15 167.2(10) . . . . ?
O5 C14 C15 C16 47.4(13) . . . . ?
O4 C14 C15 C16 -72.8(11) . . . . ?
C13 C14 C15 C16 167.0(10) . . . . ?
O5 C14 C15 C27 175.2(9) . . . . ?
O4 C14 C15 C27 55.0(12) . . . . ?
C13 C14 C15 C27 -65.3(14) . . . . ?
C27 C15 C16 C17 -177.9(10) . . . . ?
C14 C15 C16 C17 -48.1(14) . . . . ?
C15 C16 C17 C18 53.8(13) . . . . ?
C15 C16 C17 C28 -71.3(13) . . . . ?
C14 O5 C18 C17 62.9(12) . . . . ?
C14 O5 C18 C19 -168.0(8) . . . . ?
C16 C17 C18 O5 -57.2(12) . . . . ?
C28 C17 C18 O5 66.6(13) . . . . ?
C16 C17 C18 C19 -178.6(9) . . . . ?
C28 C17 C18 C19 -54.7(13) . . . . ?
O5 C18 C19 C29 -178.8(8) . . . . ?
C17 C18 C19 C29 -54.8(12) . . . . ?
O5 C18 C19 C20 58.0(9) . . . . ?
C17 C18 C19 C20 -178.1(9) . . . . ?
Zn1 O6 C20 C21 20(3) . . . . ?
Zn1 O6 C20 C19 -151.1(14) . . . . ?
C18 C19 C20 O6 79.0(10) . . . . ?
C29 C19 C20 O6 -42.9(13) . . . . ?
C18 C19 C20 C21 -93.1(11) . . . . ?
C29 C19 C20 C21 145.0(10) . . . . ?
C24 N3 C21 C22 1.8(13) . . . . ?
C24 N3 C21 C20 -178.7(10) . . . . ?
O6 C20 C21 N3 -8.9(16) . . . . ?
C19 C20 C21 N3 162.5(9) . . . . ?
O6 C20 C21 C22 170.5(11) . . . . ?
C19 C20 C21 C22 -18.1(17) . . . . ?
N3 C21 C22 C23 1.6(13) . . . . ?
C20 C21 C22 C23 -177.8(12) . . . . ?
C21 C22 C23 C24 -4.3(14) . . . . ?
C21 N3 C24 C23 -4.4(13) . . . . ?
C22 C23 C24 N3 5.4(14) . . . . ?
Zn1 O31 C31 O32 141.7(11) . . . . ?
Zn1 O31 C31 C32 -33.7(18) . . . . ?
O31 C31 C32 C38 6.8(18) . . . . ?
O32 C31 C32 C38 -168.6(13) . . . . ?
O31 C31 C32 C33 -170.2(13) . . . . ?
O32 C31 C32 C33 14(2) . . . . ?
C55A N31 C33 C34 -52(4) . . . . ?
C55B N31 C33 C34 51(3) . . . . ?
C55A N31 C33 C32 126(3) . . . . ?
C55B N31 C33 C32 -131(3) . . . . ?
C38 C32 C33 N31 -175.4(15) . . . . ?
C31 C32 C33 N31 2(2) . . . . ?
C38 C32 C33 C34 2(2) . . . . ?
C31 C32 C33 C34 179.3(15) . . . . ?
N31 C33 C34 C36 176.7(18) . . . . ?
C32 C33 C34 C36 -1(3) . . . . ?
N31 C33 C34 Br31 5(2) . . . . ?
C32 C33 C34 Br31 -172.3(12) . . . . ?
C33 C34 C36 C37 0(3) . . . . ?
Br31 C34 C36 C37 171.4(11) . . . . ?
C34 C36 C37 C38 0(2) . . . . ?
C34 C36 C37 O33 178.6(14) . . . . ?
C39 O33 C37 C38 -0.4(12) . . . . ?
C39 O33 C37 C36 -179.2(12) . . . . ?
C36 C37 C38 N32 178.8(12) . . . . ?
O33 C37 C38 N32 -0.1(12) . . . . ?
C36 C37 C38 C32 1.4(19) . . . . ?
O33 C37 C38 C32 -177.4(10) . . . . ?
C39 N32 C38 C37 0.6(12) . . . . ?
Zn1 N32 C38 C37 -170.1(7) . . . . ?
C39 N32 C38 C32 177.5(11) . . . . ?
Zn1 N32 C38 C32 6.9(16) . . . . ?
C33 C32 C38 C37 -2.4(17) . . . . ?
C31 C32 C38 C37 -179.6(11) . . . . ?
C33 C32 C38 N32 -179.0(12) . . . . ?
C31 C32 C38 N32 3.8(19) . . . . ?
C38 N32 C39 O33 -0.9(12) . . . . ?
Zn1 N32 C39 O33 168.1(7) . . . . ?
C38 N32 C39 C40 176.3(10) . . . . ?
Zn1 N32 C39 C40 -14.8(17) . . . . ?
C37 O33 C39 N32 0.8(12) . . . . ?
C37 O33 C39 C40 -176.8(9) . . . . ?
N32 C39 C40 C41 -128.8(12) . . . . ?
O33 C39 C40 C41 48.3(13) . . . . ?
C44 O34 C41 C40 -177.2(8) . . . . ?
C44 O34 C41 C42 59.6(11) . . . . ?
C39 C40 C41 O34 64.1(12) . . . . ?
C39 C40 C41 C42 -174.5(10) . . . . ?
O34 C41 C42 C43 -58.7(13) . . . . ?
C40 C41 C42 C43 -175.5(10) . . . . ?
O34 C41 C42 C56 64.8(12) . . . . ?
C40 C41 C42 C56 -52.0(14) . . . . ?
C56 C42 C43 C35 -68.3(11) . . . . ?
C41 C42 C43 C35 55.9(13) . . . . ?
C44 C35 C43 C42 -53.6(12) . . . . ?
C41 O34 C44 O35 60.2(10) . . . . ?
C41 O34 C44 C35 -54.5(11) . . . . ?
C41 O34 C44 C45 -179.5(8) . . . . ?
C48 O35 C44 O34 58.1(10) . . . . ?
C48 O35 C44 C35 177.2(8) . . . . ?
C48 O35 C44 C45 -60.8(10) . . . . ?
C43 C35 C44 O34 51.2(11) . . . . ?
C43 C35 C44 O35 -68.7(10) . . . . ?
C43 C35 C44 C45 172.2(9) . . . . ?
O34 C44 C45 C57 53.9(10) . . . . ?
O35 C44 C45 C57 175.6(8) . . . . ?
C35 C44 C45 C57 -69.0(11) . . . . ?
O34 C44 C45 C46 -68.2(10) . . . . ?
O35 C44 C45 C46 53.5(11) . . . . ?
C35 C44 C45 C46 168.9(9) . . . . ?
C57 C45 C46 C47 -177.9(10) . . . . ?
C44 C45 C46 C47 -56.1(12) . . . . ?
C45 C46 C47 C58 -68.7(12) . . . . ?
C45 C46 C47 C48 57.8(12) . . . . ?
C44 O35 C48 C49 -175.0(8) . . . . ?
C44 O35 C48 C47 63.5(10) . . . . ?
C58 C47 C48 O35 69.2(11) . . . . ?
C46 C47 C48 O35 -58.2(11) . . . . ?
C58 C47 C48 C49 -46.6(12) . . . . ?
C46 C47 C48 C49 -174.0(9) . . . . ?
O35 C48 C49 C59 178.3(8) . . . . ?
C47 C48 C49 C59 -62.8(12) . . . . ?
O35 C48 C49 C50 57.9(10) . . . . ?
C47 C48 C49 C50 176.9(9) . . . . ?
C48 C49 C50 O36 71.1(12) . . . . ?
C59 C49 C50 O36 -51.3(13) . . . . ?
C48 C49 C50 C51 -105.5(11) . . . . ?
C59 C49 C50 C51 132.1(10) . . . . ?
C54 N33 C51 C52 6.7(15) . . . . ?
C54 N33 C51 C50 -177.5(12) . . . . ?
O36 C50 C51 C52 177.2(13) . . . . ?
C49 C50 C51 C52 -6(2) . . . . ?
O36 C50 C51 N33 2.7(17) . . . . ?
C49 C50 C51 N33 179.2(9) . . . . ?
N33 C51 C52 C53 -5.8(16) . . . . ?
C50 C51 C52 C53 179.2(15) . . . . ?
C51 C52 C53 C54 3(2) . . . . ?
C51 N33 C54 C53 -5(2) . . . . ?
C52 C53 C54 N33 1(2) . . . . ?
